data_7029959
loop_
_publ_author_name
'Lachaud, Fabien'
'Jeandon, Christophe'
'Monari, Antonio'
'Assfeld, Xavier'
'Beley, Marc'
'Ruppert, Romain'
'Gros, Philippe C.'

_publ_section_title
;
 New dyads using (metallo)porphyrins as ancillary ligands in polypyridine
 ruthenium complexes. Synthesis and electronic properties.
;
_journal_issue 41
_journal_name_full 'Dalton transactions (Cambridge, England : 2003)'
_journal_page_first 12865
_journal_page_last 12871
_journal_paper_doi 10.1039/c2dt31656k
_journal_volume 41
_journal_year 2012
_chemical_formula_moiety 'C45 H27 N5 Ni O, C H2 Cl2'
_chemical_formula_sum 'C46 H29 Cl2 N5 Ni O'
_chemical_formula_weight 797.35
_chemical_name_systematic
;
?
;
_space_group_IT_number 14
_symmetry_cell_setting monoclinic
_symmetry_space_group_name_Hall '-P 2ybc'
_symmetry_space_group_name_H-M 'P 1 21/c 1'
_atom_sites_solution_hydrogens geom
_atom_sites_solution_primary direct
_atom_sites_solution_secondary difmap
_audit_creation_method SHELXL-97
_cell_angle_alpha 90.00
_cell_angle_beta 109.5330(10)
_cell_angle_gamma 90.00
_cell_formula_units_Z 4
_cell_length_a 22.2844(6)
_cell_length_b 9.7964(3)
_cell_length_c 17.6695(5)
_cell_measurement_reflns_used 6941
_cell_measurement_temperature 173(2)
_cell_measurement_theta_max 27.49
_cell_measurement_theta_min 2.29
_cell_volume 3635.38(18)
_computing_cell_refinement 'Bruker SAINT'
_computing_data_collection 'Bruker APEX2'
_computing_data_reduction 'Bruker SAINT'
_computing_molecular_graphics 'Bruker SHELXTL'
_computing_publication_material 'Bruker SHELXTL'
_computing_structure_refinement 'SHELXL-97 (Sheldrick, 1997)'
_computing_structure_solution 'SHELXS-97 (Sheldrick, 2008)'
_diffrn_ambient_temperature 173(2)
_diffrn_measured_fraction_theta_full 0.999
_diffrn_measured_fraction_theta_max 0.999
_diffrn_measurement_device_type 'Bruker APEX-II CCD'
_diffrn_measurement_method '\f and \w scans'
_diffrn_radiation_monochromator graphite
_diffrn_radiation_source 'fine-focus sealed tube'
_diffrn_radiation_type MoK\a
_diffrn_radiation_wavelength 0.71073
_diffrn_reflns_av_R_equivalents 0.0289
_diffrn_reflns_av_sigmaI/netI 0.0327
_diffrn_reflns_limit_h_max 22
_diffrn_reflns_limit_h_min -28
_diffrn_reflns_limit_k_max 12
_diffrn_reflns_limit_k_min -12
_diffrn_reflns_limit_l_max 22
_diffrn_reflns_limit_l_min -22
_diffrn_reflns_number 24944
_diffrn_reflns_theta_full 27.52
_diffrn_reflns_theta_max 27.52
_diffrn_reflns_theta_min 1.94
_exptl_absorpt_coefficient_mu 0.727
_exptl_absorpt_correction_T_max 0.9309
_exptl_absorpt_correction_T_min 0.8683
_exptl_absorpt_correction_type multi-scan
_exptl_absorpt_process_details sadabs
_exptl_crystal_colour green
_exptl_crystal_density_diffrn 1.457
_exptl_crystal_density_method 'not measured'
_exptl_crystal_description prism
_exptl_crystal_F_000 1640
_exptl_crystal_size_max 0.20
_exptl_crystal_size_mid 0.20
_exptl_crystal_size_min 0.10
_refine_diff_density_max 1.394
_refine_diff_density_min -1.192
_refine_diff_density_rms 0.077
_refine_ls_extinction_method none
_refine_ls_goodness_of_fit_ref 1.021
_refine_ls_hydrogen_treatment mixed
_refine_ls_matrix_type full
_refine_ls_number_parameters 504
_refine_ls_number_reflns 8363
_refine_ls_number_restraints 0
_refine_ls_restrained_S_all 1.021
_refine_ls_R_factor_all 0.0676
_refine_ls_R_factor_gt 0.0468
_refine_ls_shift/su_max 0.000
_refine_ls_shift/su_mean 0.000
_refine_ls_structure_factor_coef Fsqd
_refine_ls_weighting_details 'calc w=1/[\s^2^(Fo^2^)+(0.0664P)^2^+4.9112P] where P=(Fo^2^+2Fc^2^)/3'
_refine_ls_weighting_scheme calc
_refine_ls_wR_factor_gt 0.1235
_refine_ls_wR_factor_ref 0.1351
_reflns_number_gt 6381
_reflns_number_total 8363
_reflns_threshold_expression I>2sigma(I)
_cod_data_source_file c2dt31656k.txt
_cod_data_source_block jwrr100913
_cod_depositor_comments
;
The following automatic conversions were performed:

'_symmetry_cell_setting' value 'Monoclinic' changed to 'monoclinic'
according to
/usr/data/users/saulius/automatic-downloads/retrospective/RSC/lib/dictionaries/cif_core.dic
dictionary named 'cif_core.dic' version 2.4.2 from 2011-04-26.

Automatic conversion script
Id: cif_fix_values 2281 2013-09-26 08:29:07Z andrius 
;
_cod_original_sg_symbol_H-M 'P 21/c'
_cod_database_code 7029959

loop_
_symmetry_equiv_pos_as_xyz
'x, y, z'
'-x, y+1/2, -z+1/2'
'-x, -y, -z'
'x, -y-1/2, z-1/2'

loop_
_atom_site_label
_atom_site_type_symbol
_atom_site_fract_x
_atom_site_fract_y
_atom_site_fract_z
_atom_site_U_iso_or_equiv
_atom_site_adp_type
_atom_site_occupancy
_atom_site_symmetry_multiplicity
_atom_site_calc_flag
_atom_site_refinement_flags
C1 C 0.31554(12) 0.0470(3) 0.57894(15) 0.0225(5) Uani 1 1 d .
C2 C 0.36897(13) 0.0482(3) 0.65153(17) 0.0302(6) Uani 1 1 d .
H2 H 0.3700 0.0137 0.7022 0.036 Uiso 1 1 calc R
C3 C 0.41791(13) 0.1076(3) 0.63475(16) 0.0296(6) Uani 1 1 d .
H3 H 0.4591 0.1262 0.6717 0.035 Uiso 1 1 calc R
C4 C 0.39556(12) 0.1372(3) 0.55030(15) 0.0219(5) Uani 1 1 d .
C5 C 0.43343(12) 0.1890(3) 0.50837(15) 0.0207(5) Uani 1 1 d .
C6 C 0.49679(12) 0.2464(3) 0.55592(15) 0.0215(5) Uani 1 1 d .
C7 C 0.49933(15) 0.3738(3) 0.5911(2) 0.0381(7) Uani 1 1 d .
H7 H 0.4612 0.4244 0.5823 0.046 Uiso 1 1 calc R
C8 C 0.55715(16) 0.4279(3) 0.6389(2) 0.0413(8) Uani 1 1 d .
H8 H 0.5586 0.5162 0.6617 0.050 Uiso 1 1 calc R
C9 C 0.61268(14) 0.3535(3) 0.65358(17) 0.0297(6) Uani 1 1 d .
H9 H 0.6521 0.3892 0.6875 0.036 Uiso 1 1 calc R
C10 C 0.61022(13) 0.2269(3) 0.61847(17) 0.0277(6) Uani 1 1 d .
H10 H 0.6482 0.1757 0.6280 0.033 Uiso 1 1 calc R
C11 C 0.55275(13) 0.1740(3) 0.56943(17) 0.0254(6) Uani 1 1 d .
H11 H 0.5517 0.0874 0.5449 0.030 Uiso 1 1 calc R
C12 C 0.41470(12) 0.1791(3) 0.42531(15) 0.0208(5) Uani 1 1 d .
C13 C 0.45616(13) 0.1920(3) 0.37873(17) 0.0257(6) Uani 1 1 d .
H13 H 0.4982 0.2277 0.3967 0.031 Uiso 1 1 calc R
C14 C 0.42408(13) 0.1437(3) 0.30419(17) 0.0259(6) Uani 1 1 d .
H14 H 0.4401 0.1351 0.2609 0.031 Uiso 1 1 calc R
C15 C 0.36142(12) 0.1080(3) 0.30323(15) 0.0205(5) Uani 1 1 d .
C16 C 0.31129(12) 0.0673(3) 0.23487(15) 0.0206(5) Uani 1 1 d .
C17 C 0.32564(13) 0.0197(3) 0.16236(16) 0.0235(5) Uani 1 1 d .
C18 C 0.35788(15) -0.1030(3) 0.1656(2) 0.0337(7) Uani 1 1 d .
H18 H 0.3734 -0.1520 0.2147 0.040 Uiso 1 1 calc R
C19 C 0.36739(17) -0.1538(4) 0.0972(2) 0.0452(9) Uani 1 1 d .
H19 H 0.3883 -0.2389 0.0991 0.054 Uiso 1 1 calc R
C20 C 0.34644(19) -0.0806(4) 0.0258(2) 0.0492(10) Uani 1 1 d .
H20 H 0.3526 -0.1160 -0.0211 0.059 Uiso 1 1 calc R
C21 C 0.31679(17) 0.0430(4) 0.02325(19) 0.0418(8) Uani 1 1 d .
H21 H 0.3036 0.0942 -0.0252 0.050 Uiso 1 1 calc R
C22 C 0.30598(15) 0.0936(3) 0.09057(17) 0.0310(6) Uani 1 1 d .
H22 H 0.2851 0.1790 0.0880 0.037 Uiso 1 1 calc R
C23 C 0.24872(12) 0.0764(3) 0.23216(15) 0.0204(5) Uani 1 1 d .
C24 C 0.19401(13) 0.0647(3) 0.16051(16) 0.0255(6) Uani 1 1 d .
H24 H 0.1937 0.0321 0.1097 0.031 Uiso 1 1 calc R
C25 C 0.14338(13) 0.1083(3) 0.17880(16) 0.0263(6) Uani 1 1 d .
H25 H 0.1010 0.1158 0.1427 0.032 Uiso 1 1 calc R
C26 C 0.16512(12) 0.1417(3) 0.26333(16) 0.0211(5) Uani 1 1 d .
C27 C 0.14759(12) 0.1415(3) 0.39018(16) 0.0205(5) Uani 1 1 d .
C28 C 0.12725(12) 0.1762(3) 0.30952(16) 0.0215(5) Uani 1 1 d .
C29 C 0.06146(12) 0.2283(3) 0.27451(17) 0.0251(6) Uani 1 1 d .
C30 C 0.04132(14) 0.2976(3) 0.20033(19) 0.0326(6) Uani 1 1 d .
H30 H 0.0707 0.3139 0.1729 0.039 Uiso 1 1 calc R
C31 C -0.02107(15) 0.3422(3) 0.1671(2) 0.0383(7) Uani 1 1 d .
H31 H -0.0342 0.3857 0.1162 0.046 Uiso 1 1 calc R
C32 C -0.06453(15) 0.3245(3) 0.2069(2) 0.0407(8) Uani 1 1 d .
H32 H -0.1073 0.3546 0.1833 0.049 Uiso 1 1 calc R
C33 C -0.04494(14) 0.2624(3) 0.2812(2) 0.0356(7) Uani 1 1 d .
H33 H -0.0743 0.2515 0.3093 0.043 Uiso 1 1 calc R
C34 C 0.01754(13) 0.2152(3) 0.31586(18) 0.0274(6) Uani 1 1 d .
C35 C 0.03694(13) 0.1540(3) 0.39684(18) 0.0267(6) Uani 1 1 d .
C36 C 0.10340(12) 0.1268(3) 0.43206(16) 0.0236(5) Uani 1 1 d .
C37 C 0.13531(12) 0.0629(3) 0.50434(16) 0.0233(5) Uani 1 1 d .
C38 C 0.20200(12) 0.0518(3) 0.50844(15) 0.0213(5) Uani 1 1 d .
C39 C 0.25320(12) 0.0185(3) 0.57541(15) 0.0216(5) Uani 1 1 d .
C40 C 0.24196(12) -0.0321(3) 0.64956(16) 0.0222(5) Uani 1 1 d .
C41 C 0.22978(14) -0.1697(3) 0.65822(18) 0.0287(6) Uani 1 1 d .
H41 H 0.2315 -0.2336 0.6185 0.034 Uiso 1 1 calc R
C42 C 0.21521(15) -0.2139(3) 0.72464(19) 0.0325(6) Uani 1 1 d .
H42 H 0.2067 -0.3077 0.7300 0.039 Uiso 1 1 calc R
C43 C 0.21307(14) -0.1220(3) 0.78308(18) 0.0314(6) Uani 1 1 d .
H43 H 0.2026 -0.1526 0.8281 0.038 Uiso 1 1 calc R
C44 C 0.22615(14) 0.0145(3) 0.77597(17) 0.0281(6) Uani 1 1 d .
H44 H 0.2253 0.0775 0.8164 0.034 Uiso 1 1 calc R
C45 C 0.24062(13) 0.0592(3) 0.70937(16) 0.0254(6) Uani 1 1 d .
H45 H 0.2497 0.1529 0.7046 0.030 Uiso 1 1 calc R
C46 C 0.0687(2) -0.0165(5) -0.0658(3) 0.0706(13) Uani 1 1 d .
H46A H 0.0540 0.0738 -0.0539 0.085 Uiso 1 1 calc R
H46B H 0.0421 -0.0424 -0.1210 0.085 Uiso 1 1 calc R
N1 N 0.33270(10) 0.0986(2) 0.51666(13) 0.0199(4) Uani 1 1 d .
N2 N 0.35572(10) 0.1304(2) 0.37715(13) 0.0186(4) Uani 1 1 d .
N3 N 0.22943(10) 0.1173(2) 0.29573(13) 0.0193(4) Uani 1 1 d .
N4 N 0.20720(10) 0.0982(2) 0.43648(13) 0.0196(4) Uani 1 1 d .
N5 N 0.10835(13) 0.0202(3) 0.55694(16) 0.0321(6) Uani 1 1 d .
O1 O -0.00152(10) 0.1295(2) 0.43246(14) 0.0352(5) Uani 1 1 d .
Ni1 Ni 0.281401(14) 0.11183(3) 0.406760(19) 0.01717(10) Uani 1 1 d .
Cl1 Cl 0.05869(6) -0.13637(11) 0.00168(7) 0.0656(3) Uani 1 1 d .
Cl2 Cl 0.14877(6) -0.00379(14) -0.06114(7) 0.0732(3) Uani 1 1 d .
H1N H 0.1286(18) -0.035(4) 0.599(2) 0.048(11) Uiso 1 1 d .
H2N H 0.069(2) 0.023(4) 0.545(2) 0.056(12) Uiso 1 1 d .

loop_
_atom_site_aniso_label
_atom_site_aniso_U_11
_atom_site_aniso_U_22
_atom_site_aniso_U_33
_atom_site_aniso_U_23
_atom_site_aniso_U_13
_atom_site_aniso_U_12
C1 0.0220(13) 0.0272(13) 0.0189(12) 0.0001(10) 0.0074(10) 0.0005(10)
C2 0.0232(13) 0.0462(17) 0.0205(13) 0.0048(12) 0.0064(11) 0.0015(12)
C3 0.0208(13) 0.0473(17) 0.0182(13) -0.0007(12) 0.0033(10) -0.0008(12)
C4 0.0182(12) 0.0277(13) 0.0197(12) -0.0030(10) 0.0061(10) 0.0012(10)
C5 0.0166(12) 0.0237(12) 0.0215(13) -0.0024(10) 0.0061(10) 0.0004(10)
C6 0.0197(12) 0.0257(13) 0.0180(12) -0.0009(10) 0.0050(10) -0.0031(10)
C7 0.0264(15) 0.0367(17) 0.0424(18) -0.0155(14) -0.0003(13) 0.0060(13)
C8 0.0348(17) 0.0336(16) 0.0446(19) -0.0160(14) -0.0012(14) 0.0001(13)
C9 0.0257(14) 0.0376(16) 0.0220(14) -0.0005(12) 0.0031(11) -0.0091(12)
C10 0.0191(12) 0.0317(14) 0.0321(15) 0.0060(12) 0.0083(11) 0.0006(11)
C11 0.0242(13) 0.0211(12) 0.0318(15) -0.0010(11) 0.0108(11) -0.0017(10)
C12 0.0192(12) 0.0217(12) 0.0215(13) -0.0009(10) 0.0069(10) -0.0011(10)
C13 0.0222(13) 0.0308(14) 0.0270(14) 0.0018(11) 0.0118(11) -0.0053(11)
C14 0.0240(13) 0.0335(14) 0.0244(14) -0.0004(11) 0.0138(11) -0.0029(11)
C15 0.0215(12) 0.0217(12) 0.0197(12) 0.0003(10) 0.0086(10) -0.0002(10)
C16 0.0250(13) 0.0195(11) 0.0192(12) 0.0006(10) 0.0099(10) -0.0001(10)
C17 0.0259(13) 0.0264(13) 0.0213(13) -0.0048(10) 0.0118(11) -0.0062(11)
C18 0.0382(17) 0.0318(15) 0.0404(17) -0.0024(13) 0.0253(14) -0.0004(13)
C19 0.049(2) 0.0414(18) 0.059(2) -0.0147(17) 0.0364(19) -0.0034(15)
C20 0.059(2) 0.063(2) 0.041(2) -0.0240(17) 0.0359(18) -0.0221(19)
C21 0.0468(19) 0.059(2) 0.0239(15) -0.0060(15) 0.0172(14) -0.0152(17)
C22 0.0372(16) 0.0349(16) 0.0235(14) -0.0033(12) 0.0138(12) -0.0061(13)
C23 0.0250(13) 0.0200(12) 0.0159(12) -0.0009(9) 0.0066(10) -0.0019(10)
C24 0.0276(14) 0.0301(14) 0.0189(13) 0.0003(11) 0.0080(11) -0.0031(11)
C25 0.0242(13) 0.0305(14) 0.0215(13) 0.0030(11) 0.0040(11) -0.0031(11)
C26 0.0195(12) 0.0209(12) 0.0215(13) 0.0029(10) 0.0052(10) -0.0023(9)
C27 0.0177(12) 0.0209(12) 0.0238(13) -0.0022(10) 0.0079(10) -0.0013(9)
C28 0.0179(12) 0.0216(12) 0.0241(13) 0.0017(10) 0.0058(10) 0.0001(10)
C29 0.0197(12) 0.0210(12) 0.0328(15) 0.0017(11) 0.0064(11) 0.0008(10)
C30 0.0291(15) 0.0298(15) 0.0377(17) 0.0073(13) 0.0094(13) 0.0032(12)
C31 0.0310(16) 0.0325(16) 0.0464(19) 0.0119(14) 0.0066(14) 0.0057(13)
C32 0.0265(15) 0.0362(17) 0.054(2) 0.0086(15) 0.0066(14) 0.0092(13)
C33 0.0229(14) 0.0361(16) 0.0490(19) 0.0027(14) 0.0135(13) 0.0035(12)
C34 0.0221(13) 0.0244(13) 0.0350(15) 0.0000(11) 0.0087(12) 0.0016(10)
C35 0.0225(13) 0.0263(13) 0.0340(15) -0.0024(11) 0.0131(12) -0.0007(11)
C36 0.0188(12) 0.0278(13) 0.0253(13) -0.0014(11) 0.0089(10) -0.0013(10)
C37 0.0217(13) 0.0259(13) 0.0256(13) -0.0054(11) 0.0125(11) -0.0033(10)
C38 0.0214(12) 0.0236(12) 0.0214(13) -0.0015(10) 0.0103(10) -0.0029(10)
C39 0.0233(13) 0.0238(12) 0.0201(12) -0.0013(10) 0.0104(10) -0.0007(10)
C40 0.0200(12) 0.0262(13) 0.0216(13) 0.0014(10) 0.0086(10) 0.0007(10)
C41 0.0335(15) 0.0244(13) 0.0323(15) -0.0029(11) 0.0166(13) 0.0004(11)
C42 0.0374(16) 0.0245(14) 0.0407(17) 0.0058(12) 0.0199(14) 0.0004(12)
C43 0.0327(15) 0.0356(16) 0.0309(15) 0.0109(12) 0.0173(13) 0.0051(12)
C44 0.0328(15) 0.0307(14) 0.0247(14) 0.0008(11) 0.0150(12) 0.0052(12)
C45 0.0296(14) 0.0222(13) 0.0249(14) 0.0023(10) 0.0096(11) 0.0014(11)
C46 0.072(3) 0.058(3) 0.080(3) 0.026(2) 0.023(3) -0.004(2)
N1 0.0167(10) 0.0238(11) 0.0205(11) -0.0011(9) 0.0078(8) 0.0008(8)
N2 0.0175(10) 0.0208(10) 0.0184(10) -0.0020(8) 0.0075(8) -0.0005(8)
N3 0.0182(10) 0.0208(10) 0.0198(10) -0.0007(8) 0.0073(8) -0.0011(8)
N4 0.0188(10) 0.0215(10) 0.0187(10) -0.0001(8) 0.0063(8) -0.0006(8)
N5 0.0225(13) 0.0477(16) 0.0299(14) 0.0028(12) 0.0138(11) -0.0022(11)
O1 0.0244(10) 0.0434(12) 0.0435(13) 0.0036(10) 0.0189(9) 0.0025(9)
Ni1 0.01530(16) 0.02036(16) 0.01672(16) -0.00126(12) 0.00651(12) -0.00069(12)
Cl1 0.0818(8) 0.0586(6) 0.0644(7) 0.0052(5) 0.0351(6) -0.0092(5)
Cl2 0.0760(8) 0.0962(9) 0.0586(7) -0.0107(6) 0.0376(6) -0.0172(7)

loop_
_atom_type_symbol
_atom_type_description
_atom_type_scat_dispersion_real
_atom_type_scat_dispersion_imag
_atom_type_scat_source
C C 0.0033 0.0016 'International Tables Vol C Tables 4.2.6.8 and 6.1.1.4'
H H 0.0000 0.0000 'International Tables Vol C Tables 4.2.6.8 and 6.1.1.4'
N N 0.0061 0.0033 'International Tables Vol C Tables 4.2.6.8 and 6.1.1.4'
O O 0.0106 0.0060 'International Tables Vol C Tables 4.2.6.8 and 6.1.1.4'
Ni Ni 0.3393 1.1124 'International Tables Vol C Tables 4.2.6.8 and 6.1.1.4'
Cl Cl 0.1484 0.1585 'International Tables Vol C Tables 4.2.6.8 and 6.1.1.4'

loop_
_geom_angle_atom_site_label_1
_geom_angle_atom_site_label_2
_geom_angle_atom_site_label_3
_geom_angle
N1 C1 C39 125.1(2)
N1 C1 C2 110.1(2)
C39 C1 C2 124.0(2)
C3 C2 C1 107.3(2)
C3 C2 H2 126.3
C1 C2 H2 126.3
C2 C3 C4 106.8(2)
C2 C3 H3 126.6
C4 C3 H3 126.6
N1 C4 C5 125.4(2)
N1 C4 C3 110.0(2)
C5 C4 C3 124.4(2)
C12 C5 C4 121.0(2)
C12 C5 C6 121.0(2)
C4 C5 C6 117.8(2)
C11 C6 C7 119.0(2)
C11 C6 C5 122.2(2)
C7 C6 C5 118.8(2)
C6 C7 C8 120.5(3)
C6 C7 H7 119.8
C8 C7 H7 119.8
C9 C8 C7 120.2(3)
C9 C8 H8 119.9
C7 C8 H8 119.9
C10 C9 C8 119.4(3)
C10 C9 H9 120.3
C8 C9 H9 120.3
C9 C10 C11 120.5(3)
C9 C10 H10 119.8
C11 C10 H10 119.8
C6 C11 C10 120.5(3)
C6 C11 H11 119.7
C10 C11 H11 119.7
C5 C12 N2 124.0(2)
C5 C12 C13 125.2(2)
N2 C12 C13 109.8(2)
C14 C13 C12 107.2(2)
C14 C13 H13 126.4
C12 C13 H13 126.4
C13 C14 C15 107.0(2)
C13 C14 H14 126.5
C15 C14 H14 126.5
N2 C15 C16 124.4(2)
N2 C15 C14 110.5(2)
C16 C15 C14 124.9(2)
C23 C16 C15 121.1(2)
C23 C16 C17 119.5(2)
C15 C16 C17 119.3(2)
C18 C17 C22 119.1(3)
C18 C17 C16 119.3(2)
C22 C17 C16 121.6(2)
C19 C18 C17 120.0(3)
C19 C18 H18 120.0
C17 C18 H18 120.0
C18 C19 C20 120.2(3)
C18 C19 H19 119.9
C20 C19 H19 119.9
C21 C20 C19 119.9(3)
C21 C20 H20 120.1
C19 C20 H20 120.1
C20 C21 C22 120.5(3)
C20 C21 H21 119.7
C22 C21 H21 119.7
C21 C22 C17 120.2(3)
C21 C22 H22 119.9
C17 C22 H22 119.9
C16 C23 N3 124.9(2)
C16 C23 C24 125.0(2)
N3 C23 C24 109.5(2)
C25 C24 C23 107.2(2)
C25 C24 H24 126.4
C23 C24 H24 126.4
C24 C25 C26 107.6(2)
C24 C25 H25 126.2
C26 C25 H25 126.2
N3 C26 C28 123.2(2)
N3 C26 C25 109.5(2)
C28 C26 C25 126.8(2)
N4 C27 C28 127.4(2)
N4 C27 C36 111.0(2)
C28 C27 C36 121.0(2)
C27 C28 C26 119.2(2)
C27 C28 C29 116.9(2)
C26 C28 C29 123.2(2)
C34 C29 C30 117.7(2)
C34 C29 C28 121.0(2)
C30 C29 C28 121.2(3)
C31 C30 C29 120.5(3)
C31 C30 H30 119.8
C29 C30 H30 119.8
C32 C31 C30 121.3(3)
C32 C31 H31 119.4
C30 C31 H31 119.4
C33 C32 C31 119.1(3)
C33 C32 H32 120.5
C31 C32 H32 120.5
C32 C33 C34 120.9(3)
C32 C33 H33 119.5
C34 C33 H33 119.5
C33 C34 C29 120.4(3)
C33 C34 C35 118.9(3)
C29 C34 C35 120.7(2)
O1 C35 C36 122.2(3)
O1 C35 C34 122.7(3)
C36 C35 C34 115.1(2)
C37 C36 C27 107.1(2)
C37 C36 C35 128.6(2)
C27 C36 C35 123.5(2)
N5 C37 C36 124.9(3)
N5 C37 C38 128.9(3)
C36 C37 C38 106.1(2)
C39 C38 N4 124.3(2)
C39 C38 C37 126.4(2)
N4 C38 C37 108.9(2)
C38 C39 C1 121.0(2)
C38 C39 C40 119.7(2)
C1 C39 C40 118.8(2)
C45 C40 C41 118.9(2)
C45 C40 C39 120.2(2)
C41 C40 C39 120.8(2)
C42 C41 C40 120.2(3)
C42 C41 H41 119.9
C40 C41 H41 119.9
C43 C42 C41 120.3(3)
C43 C42 H42 119.8
C41 C42 H42 119.8
C42 C43 C44 120.0(3)
C42 C43 H43 120.0
C44 C43 H43 120.0
C43 C44 C45 119.8(3)
C43 C44 H44 120.1
C45 C44 H44 120.1
C44 C45 C40 120.6(3)
C44 C45 H45 119.7
C40 C45 H45 119.7
Cl1 C46 Cl2 112.0(3)
Cl1 C46 H46A 109.2
Cl2 C46 H46A 109.2
Cl1 C46 H46B 109.2
Cl2 C46 H46B 109.2
H46A C46 H46B 107.9
C1 N1 C4 105.7(2)
C1 N1 Ni1 127.53(17)
C4 N1 Ni1 126.81(18)
C15 N2 C12 105.6(2)
C15 N2 Ni1 127.74(17)
C12 N2 Ni1 126.57(17)
C26 N3 C23 105.9(2)
C26 N3 Ni1 128.32(17)
C23 N3 Ni1 125.12(17)
C27 N4 C38 106.6(2)
C27 N4 Ni1 124.84(17)
C38 N4 Ni1 128.46(17)
C37 N5 H1N 123(2)
C37 N5 H2N 120(3)
H1N N5 H2N 114(4)
N4 Ni1 N1 89.68(9)
N4 Ni1 N2 178.55(9)
N1 Ni1 N2 90.35(9)
N4 Ni1 N3 90.06(9)
N1 Ni1 N3 177.69(9)
N2 Ni1 N3 89.97(9)

loop_
_geom_bond_atom_site_label_1
_geom_bond_atom_site_label_2
_geom_bond_distance
C1 N1 1.376(3)
C1 C39 1.398(4)
C1 C2 1.429(4)
C2 C3 1.354(4)
C2 H2 0.9500
C3 C4 1.436(4)
C3 H3 0.9500
C4 N1 1.379(3)
C4 C5 1.392(4)
C5 C12 1.389(4)
C5 C6 1.491(3)
C6 C11 1.384(4)
C6 C7 1.386(4)
C7 C8 1.388(4)
C7 H7 0.9500
C8 C9 1.384(4)
C8 H8 0.9500
C9 C10 1.379(4)
C9 H9 0.9500
C10 C11 1.385(4)
C10 H10 0.9500
C11 H11 0.9500
C12 N2 1.390(3)
C12 C13 1.434(4)
C13 C14 1.356(4)
C13 H13 0.9500
C14 C15 1.434(4)
C14 H14 0.9500
C15 N2 1.372(3)
C15 C16 1.401(4)
C16 C23 1.382(4)
C16 C17 1.495(3)
C17 C18 1.392(4)
C17 C22 1.398(4)
C18 C19 1.388(4)
C18 H18 0.9500
C19 C20 1.388(6)
C19 H19 0.9500
C20 C21 1.373(5)
C20 H20 0.9500
C21 C22 1.382(4)
C21 H21 0.9500
C22 H22 0.9500
C23 N3 1.389(3)
C23 C24 1.439(4)
C24 C25 1.343(4)
C24 H24 0.9500
C25 C26 1.445(4)
C25 H25 0.9500
C26 N3 1.375(3)
C26 C28 1.398(4)
C27 N4 1.374(3)
C27 C28 1.386(4)
C27 C36 1.423(4)
C28 C29 1.478(3)
C29 C34 1.409(4)
C29 C30 1.410(4)
C30 C31 1.386(4)
C30 H30 0.9500
C31 C32 1.384(5)
C31 H31 0.9500
C32 C33 1.380(5)
C32 H32 0.9500
C33 C34 1.399(4)
C33 H33 0.9500
C34 C35 1.476(4)
C35 O1 1.244(3)
C35 C36 1.427(4)
C36 C37 1.386(4)
C37 N5 1.332(4)
C37 C38 1.467(3)
C38 C39 1.380(4)
C38 N4 1.391(3)
C39 C40 1.498(4)
C40 C45 1.393(4)
C40 C41 1.393(4)
C41 C42 1.387(4)
C41 H41 0.9500
C42 C43 1.383(4)
C42 H42 0.9500
C43 C44 1.383(4)
C43 H43 0.9500
C44 C45 1.391(4)
C44 H44 0.9500
C45 H45 0.9500
C46 Cl1 1.741(4)
C46 Cl2 1.762(5)
C46 H46A 0.9900
C46 H46B 0.9900
N1 Ni1 1.900(2)
N2 Ni1 1.905(2)
N3 Ni1 1.917(2)
N4 Ni1 1.900(2)
N5 H1N 0.91(4)
N5 H2N 0.84(4)

loop_
_geom_hbond_atom_site_label_D
_geom_hbond_atom_site_label_H
_geom_hbond_atom_site_label_A
_geom_hbond_distance_DH
_geom_hbond_distance_HA
_geom_hbond_distance_DA
_geom_hbond_angle_DHA
_geom_hbond_site_symmetry_A
N5 H2N O1 0.84(4) 2.24(4) 2.855(3) 130(4) 3_556
N5 H2N O1 0.84(4) 2.33(4) 2.894(4) 125(3) .

loop_
_geom_torsion_atom_site_label_1
_geom_torsion_atom_site_label_2
_geom_torsion_atom_site_label_3
_geom_torsion_atom_site_label_4
_geom_torsion
N1 C1 C2 C3 3.4(3)
C39 C1 C2 C3 -167.0(3)
C1 C2 C3 C4 -2.9(3)
C2 C3 C4 N1 1.5(3)
C2 C3 C4 C5 -174.7(3)
N1 C4 C5 C12 -14.2(4)
C3 C4 C5 C12 161.5(3)
N1 C4 C5 C6 170.1(2)
C3 C4 C5 C6 -14.2(4)
C12 C5 C6 C11 -74.6(3)
C4 C5 C6 C11 101.1(3)
C12 C5 C6 C7 108.7(3)
C4 C5 C6 C7 -75.6(3)
C11 C6 C7 C8 0.1(5)
C5 C6 C7 C8 176.9(3)
C6 C7 C8 C9 -1.6(6)
C7 C8 C9 C10 1.7(5)
C8 C9 C10 C11 -0.4(4)
C7 C6 C11 C10 1.2(4)
C5 C6 C11 C10 -175.5(3)
C9 C10 C11 C6 -1.0(4)
C4 C5 C12 N2 6.4(4)
C6 C5 C12 N2 -178.0(2)
C4 C5 C12 C13 -161.1(3)
C6 C5 C12 C13 14.4(4)
C5 C12 C13 C14 165.4(3)
N2 C12 C13 C14 -3.7(3)
C12 C13 C14 C15 3.2(3)
C13 C14 C15 N2 -1.7(3)
C13 C14 C15 C16 173.1(3)
N2 C15 C16 C23 14.9(4)
C14 C15 C16 C23 -159.2(3)
N2 C15 C16 C17 -168.0(2)
C14 C15 C16 C17 17.9(4)
C23 C16 C17 C18 -114.7(3)
C15 C16 C17 C18 68.2(3)
C23 C16 C17 C22 63.6(4)
C15 C16 C17 C22 -113.5(3)
C22 C17 C18 C19 -3.2(4)
C16 C17 C18 C19 175.2(3)
C17 C18 C19 C20 1.9(5)
C18 C19 C20 C21 0.6(5)
C19 C20 C21 C22 -1.8(5)
C20 C21 C22 C17 0.5(5)
C18 C17 C22 C21 2.0(4)
C16 C17 C22 C21 -176.3(3)
C15 C16 C23 N3 -3.9(4)
C17 C16 C23 N3 179.0(2)
C15 C16 C23 C24 166.4(3)
C17 C16 C23 C24 -10.6(4)
C16 C23 C24 C25 -166.7(3)
N3 C23 C24 C25 4.9(3)
C23 C24 C25 C26 -2.8(3)
C24 C25 C26 N3 -0.2(3)
C24 C25 C26 C28 -172.3(3)
N4 C27 C28 C26 13.3(4)
C36 C27 C28 C26 -156.4(2)
N4 C27 C28 C29 -176.3(2)
C36 C27 C28 C29 14.0(4)
N3 C26 C28 C27 -22.5(4)
C25 C26 C28 C27 148.6(3)
N3 C26 C28 C29 167.7(2)
C25 C26 C28 C29 -21.2(4)
C27 C28 C29 C34 -13.4(4)
C26 C28 C29 C34 156.6(3)
C27 C28 C29 C30 163.9(3)
C26 C28 C29 C30 -26.1(4)
C34 C29 C30 C31 -4.6(4)
C28 C29 C30 C31 178.1(3)
C29 C30 C31 C32 2.3(5)
C30 C31 C32 C33 0.6(5)
C31 C32 C33 C34 -1.2(5)
C32 C33 C34 C29 -1.1(5)
C32 C33 C34 C35 177.8(3)
C30 C29 C34 C33 4.0(4)
C28 C29 C34 C33 -178.7(3)
C30 C29 C34 C35 -174.9(3)
C28 C29 C34 C35 2.5(4)
C33 C34 C35 O1 7.7(4)
C29 C34 C35 O1 -173.5(3)
C33 C34 C35 C36 -171.4(3)
C29 C34 C35 C36 7.5(4)
N4 C27 C36 C37 -4.5(3)
C28 C27 C36 C37 166.8(2)
N4 C27 C36 C35 -175.2(2)
C28 C27 C36 C35 -4.0(4)
O1 C35 C36 C37 5.2(5)
C34 C35 C36 C37 -175.7(3)
O1 C35 C36 C27 173.9(3)
C34 C35 C36 C27 -7.1(4)
C27 C36 C37 N5 -173.6(3)
C35 C36 C37 N5 -3.5(5)
C27 C36 C37 C38 5.6(3)
C35 C36 C37 C38 175.6(3)
N5 C37 C38 C39 -13.8(5)
C36 C37 C38 C39 167.1(3)
N5 C37 C38 N4 174.1(3)
C36 C37 C38 N4 -4.9(3)
N4 C38 C39 C1 8.8(4)
C37 C38 C39 C1 -162.1(3)
N4 C38 C39 C40 -179.3(2)
C37 C38 C39 C40 9.8(4)
N1 C1 C39 C38 -5.5(4)
C2 C1 C39 C38 163.5(3)
N1 C1 C39 C40 -177.5(2)
C2 C1 C39 C40 -8.6(4)
C38 C39 C40 C45 -92.1(3)
C1 C39 C40 C45 80.0(3)
C38 C39 C40 C41 84.9(3)
C1 C39 C40 C41 -103.0(3)
C45 C40 C41 C42 1.4(4)
C39 C40 C41 C42 -175.6(3)
C40 C41 C42 C43 -0.4(5)
C41 C42 C43 C44 -0.7(5)
C42 C43 C44 C45 0.8(5)
C43 C44 C45 C40 0.1(4)
C41 C40 C45 C44 -1.2(4)
C39 C40 C45 C44 175.8(3)
C39 C1 N1 C4 167.9(3)
C2 C1 N1 C4 -2.4(3)
C39 C1 N1 Ni1 -13.1(4)
C2 C1 N1 Ni1 176.68(19)
C5 C4 N1 C1 176.8(3)
C3 C4 N1 C1 0.6(3)
C5 C4 N1 Ni1 -2.3(4)
C3 C4 N1 Ni1 -178.49(18)
C16 C15 N2 C12 -175.4(2)
C14 C15 N2 C12 -0.5(3)
C16 C15 N2 Ni1 0.6(4)
C14 C15 N2 Ni1 175.45(18)
C5 C12 N2 C15 -166.7(2)
C13 C12 N2 C15 2.5(3)
C5 C12 N2 Ni1 17.3(4)
C13 C12 N2 Ni1 -173.51(18)
C28 C26 N3 C23 175.6(2)
C25 C26 N3 C23 3.1(3)
C28 C26 N3 Ni1 4.3(4)
C25 C26 N3 Ni1 -168.09(18)
C16 C23 N3 C26 166.8(2)
C24 C23 N3 C26 -4.9(3)
C16 C23 N3 Ni1 -21.7(4)
C24 C23 N3 Ni1 166.72(17)
C28 C27 N4 C38 -169.2(3)
C36 C27 N4 C38 1.3(3)
C28 C27 N4 Ni1 14.1(4)
C36 C27 N4 Ni1 -175.37(17)
C39 C38 N4 C27 -170.1(2)
C37 C38 N4 C27 2.2(3)
C39 C38 N4 Ni1 6.5(4)
C37 C38 N4 Ni1 178.75(17)
C27 N4 Ni1 N1 158.6(2)
C38 N4 Ni1 N1 -17.3(2)
C27 N4 Ni1 N3 -23.6(2)
C38 N4 Ni1 N3 160.4(2)
C1 N1 Ni1 N4 20.3(2)
C4 N1 Ni1 N4 -160.8(2)
C1 N1 Ni1 N2 -161.2(2)
C4 N1 Ni1 N2 17.7(2)
C15 N2 Ni1 N1 160.0(2)
C12 N2 Ni1 N1 -24.8(2)
C15 N2 Ni1 N3 -17.7(2)
C12 N2 Ni1 N3 157.4(2)
C26 N3 Ni1 N4 15.5(2)
C23 N3 Ni1 N4 -154.1(2)
C26 N3 Ni1 N2 -163.0(2)
C23 N3 Ni1 N2 27.3(2)
